data_1564478
loop_
_publ_author_name
'Ejarque, Daniel'
'S\'anchez-F\'erez, Francisco'
'Calvet, Teresa'
'Font-Bardia, Merc\`e'
'Pons, Josefina'

_publ_section_title
;
 Exploring the reactivity of \a-Acetamidocinnamic acid and
 4-Phenylpyridine with Zn(II) and Cd(II)
;
_journal_name_full 'Inorganica Chimica Acta'
_journal_page_first 119695
_journal_paper_doi 10.1016/j.ica.2020.119695
_journal_volume 509
_journal_year 2020
_chemical_formula_moiety 'C22 H24 N2 O8 Zn'
_chemical_formula_sum 'C22 H24 N2 O8 Zn'
_chemical_formula_weight 509.80
_space_group_crystal_system monoclinic
_space_group_IT_number 15
_space_group_name_Hall '-C 2yc'
_space_group_name_H-M_alt 'C 1 2/c 1'
_atom_sites_solution_hydrogens mixed
_cell_angle_alpha 90
_cell_angle_beta 92.162(2)
_cell_angle_gamma 90
_cell_formula_units_Z 4
_cell_length_a 24.5715(9)
_cell_length_b 5.7176(2)
_cell_length_c 15.7610(6)
_cell_measurement_reflns_used 8899
_cell_measurement_temperature 100(2)
_cell_measurement_theta_max 29.99
_cell_measurement_theta_min 2.59
_cell_volume 2212.69(14)
_computing_cell_refinement 'Bruker SAINT'
_computing_data_collection 'Bruker APEX3'
_computing_data_reduction 'Bruker SAINT'
_computing_molecular_graphics 'Bruker SHELXTL'
_computing_publication_material 'Bruker SHELXTL'
_computing_structure_refinement 'SHELXL-2018/3 (Sheldrick, 2018)'
_computing_structure_solution 'SHELXT 2014/5 (Sheldrick, 2014)'
_diffrn_ambient_temperature 100(2)
_diffrn_measured_fraction_theta_full 0.999
_diffrn_measured_fraction_theta_max 0.999
_diffrn_measurement_device_type 'D8 Venture'
_diffrn_measurement_method '\f and \w scans'
_diffrn_radiation_type MoK\a
_diffrn_radiation_wavelength 0.71073
_diffrn_reflns_av_R_equivalents 0.0515
_diffrn_reflns_av_unetI/netI 0.0328
_diffrn_reflns_Laue_measured_fraction_full 0.999
_diffrn_reflns_Laue_measured_fraction_max 0.999
_diffrn_reflns_limit_h_max 34
_diffrn_reflns_limit_h_min -34
_diffrn_reflns_limit_k_max 8
_diffrn_reflns_limit_k_min -8
_diffrn_reflns_limit_l_max 22
_diffrn_reflns_limit_l_min -22
_diffrn_reflns_number 26511
_diffrn_reflns_point_group_measured_fraction_full 0.999
_diffrn_reflns_point_group_measured_fraction_max 0.999
_diffrn_reflns_theta_full 25.242
_diffrn_reflns_theta_max 30.500
_diffrn_reflns_theta_min 2.586
_diffrn_source microfocus
_exptl_absorpt_coefficient_mu 1.162
_exptl_absorpt_correction_T_max 0.7461
_exptl_absorpt_correction_T_min 0.6851
_exptl_absorpt_correction_type multi-scan
_exptl_absorpt_process_details sadabs
_exptl_crystal_colour colourless
_exptl_crystal_density_diffrn 1.530
_exptl_crystal_description prism
_exptl_crystal_F_000 1056
_exptl_crystal_size_max 0.194
_exptl_crystal_size_mid 0.114
_exptl_crystal_size_min 0.070
_refine_diff_density_max 0.465
_refine_diff_density_min -0.329
_refine_diff_density_rms 0.071
_refine_ls_extinction_coef .
_refine_ls_extinction_method none
_refine_ls_goodness_of_fit_ref 1.063
_refine_ls_hydrogen_treatment mixed
_refine_ls_matrix_type full
_refine_ls_number_parameters 161
_refine_ls_number_reflns 3376
_refine_ls_number_restraints 5
_refine_ls_restrained_S_all 1.064
_refine_ls_R_factor_all 0.0455
_refine_ls_R_factor_gt 0.0309
_refine_ls_shift/su_max 0.001
_refine_ls_shift/su_mean 0.000
_refine_ls_structure_factor_coef Fsqd
_refine_ls_weighting_details 'w=1/[\s^2^(Fo^2^)+(0.0241P)^2^+2.7879P] where P=(Fo^2^+2Fc^2^)/3'
_refine_ls_weighting_scheme calc
_refine_ls_wR_factor_gt 0.0614
_refine_ls_wR_factor_ref 0.0659
_reflns_Friedel_coverage 0.000
_reflns_Friedel_fraction_full .
_reflns_Friedel_fraction_max .
_reflns_number_gt 2808
_reflns_number_total 3376
_reflns_threshold_expression 'I > 2\s(I)'
_cod_data_source_file Compound1.cif
_cod_data_source_block mo_C20XB7_0m_a
_cod_original_sg_symbol_H-M 'C 2/c'
_cod_database_code 1564478
_shelx_space_group_comment
;
The symmetry employed for this shelxl refinement is uniquely defined
by the following loop, which should always be used as a source of
symmetry information in preference to the above space-group names.
They are only intended as comments.
;

loop_
_space_group_symop_operation_xyz
'x, y, z'
'-x, y, -z+1/2'
'x+1/2, y+1/2, z'
'-x+1/2, y+1/2, -z+1/2'
'-x, -y, -z'
'x, -y, z-1/2'
'-x+1/2, -y+1/2, -z'
'x+1/2, -y+1/2, z-1/2'

loop_
_atom_site_label
_atom_site_type_symbol
_atom_site_fract_x
_atom_site_fract_y
_atom_site_fract_z
_atom_site_U_iso_or_equiv
_atom_site_adp_type
_atom_site_occupancy
_atom_site_site_symmetry_order
_atom_site_calc_flag
_atom_site_refinement_flags_posn
_atom_site_refinement_flags_adp
_atom_site_refinement_flags_occupancy
_atom_site_disorder_assembly
_atom_site_disorder_group
Zn1 Zn 0.500000 0.67810(4) 0.250000 0.01090(7) Uani 1 2 d S TU P . .
H1N H 0.3977(8) -0.095(4) 0.3548(12) 0.022(5) Uiso 1 1 d . . . . .
O1 O 0.42613(4) 0.58581(18) 0.28644(6) 0.01379(19) Uani 1 1 d . U . . .
O2 O 0.48253(4) 0.31821(18) 0.33841(6) 0.0142(2) Uani 1 1 d . U . . .
O3 O 0.42611(4) 0.17552(18) 0.51161(6) 0.0157(2) Uani 1 1 d . . . . .
O4 O 0.52957(5) 0.90651(19) 0.33516(7) 0.0166(2) Uani 1 1 d D . . . .
H4OA H 0.5136(7) 1.028(2) 0.3410(11) 0.025 Uiso 1 1 d D U . . .
H4OB H 0.5428(7) 0.870(3) 0.3808(8) 0.025 Uiso 1 1 d D U . . .
N1 N 0.39813(5) 0.0251(2) 0.38548(8) 0.0115(2) Uani 1 1 d . . . . .
C1 C 0.43532(6) 0.3891(2) 0.32341(8) 0.0116(2) Uani 1 1 d . U . . .
C2 C 0.38705(6) 0.2484(2) 0.34836(8) 0.0109(3) Uani 1 1 d . . . . .
C3 C 0.41845(5) 0.0032(2) 0.46596(9) 0.0112(3) Uani 1 1 d . . . . .
C4 C 0.42982(6) -0.2425(3) 0.49593(9) 0.0156(3) Uani 1 1 d . . . . .
H4A H 0.404964 -0.350888 0.465805 0.023 Uiso 1 1 calc R U . . .
H4B H 0.424358 -0.252652 0.557095 0.023 Uiso 1 1 calc R U . . .
H4C H 0.467523 -0.284011 0.484411 0.023 Uiso 1 1 calc R U . . .
C5 C 0.33691(6) 0.3359(2) 0.33544(8) 0.0127(3) Uani 1 1 d . . . . .
H5 H 0.336089 0.482872 0.307281 0.015 Uiso 1 1 calc R U . . .
C6 C 0.28310(6) 0.2482(3) 0.35646(9) 0.0134(3) Uani 1 1 d . . . . .
C7 C 0.23858(6) 0.3879(3) 0.33032(10) 0.0165(3) Uani 1 1 d . . . . .
H7 H 0.244877 0.531084 0.301732 0.020 Uiso 1 1 calc R U . . .
C8 C 0.18568(6) 0.3210(3) 0.34542(10) 0.0213(3) Uani 1 1 d . . . . .
H8 H 0.156016 0.417202 0.326985 0.026 Uiso 1 1 calc R U . . .
C9 C 0.17614(7) 0.1130(3) 0.38753(11) 0.0220(3) Uani 1 1 d . . . . .
H9 H 0.139898 0.066283 0.397963 0.026 Uiso 1 1 calc R U . . .
C10 C 0.21958(7) -0.0270(3) 0.41444(11) 0.0214(3) Uani 1 1 d . . . . .
H10 H 0.212936 -0.169132 0.443501 0.026 Uiso 1 1 calc R U . . .
C11 C 0.27266(6) 0.0392(3) 0.39918(10) 0.0184(3) Uani 1 1 d . . . . .
H11 H 0.302102 -0.057885 0.417852 0.022 Uiso 1 1 calc R U . . .

loop_
_atom_site_aniso_label
_atom_site_aniso_U_11
_atom_site_aniso_U_22
_atom_site_aniso_U_33
_atom_site_aniso_U_23
_atom_site_aniso_U_13
_atom_site_aniso_U_12
Zn1 0.00962(11) 0.01173(11) 0.01133(11) 0.000 0.00005(8) 0.000
O1 0.0127(3) 0.0115(5) 0.0173(5) 0.0047(4) 0.0023(4) -0.0019(4)
O2 0.0123(4) 0.0137(5) 0.0166(5) -0.0004(4) 0.0009(4) 0.0000(4)
O3 0.0205(5) 0.0128(5) 0.0136(5) -0.0011(4) -0.0023(4) 0.0013(4)
O4 0.0204(6) 0.0142(5) 0.0146(5) -0.0042(4) -0.0058(4) 0.0061(4)
N1 0.0143(6) 0.0078(5) 0.0122(5) 0.0005(4) -0.0013(4) -0.0001(4)
C1 0.0148(6) 0.0109(6) 0.0091(6) -0.0017(5) 0.0005(5) -0.0014(5)
C2 0.0138(7) 0.0086(6) 0.0102(6) 0.0004(5) -0.0007(5) -0.0022(5)
C3 0.0085(6) 0.0124(6) 0.0127(6) 0.0017(5) 0.0019(5) -0.0001(5)
C4 0.0185(7) 0.0119(6) 0.0161(7) 0.0045(5) -0.0014(6) 0.0002(5)
C5 0.0152(7) 0.0112(6) 0.0114(6) 0.0011(5) -0.0010(5) -0.0012(5)
C6 0.0137(7) 0.0136(6) 0.0129(6) -0.0007(5) 0.0000(5) -0.0011(5)
C7 0.0155(7) 0.0143(7) 0.0197(7) 0.0017(5) -0.0007(6) 0.0011(5)
C8 0.0143(7) 0.0223(7) 0.0272(8) 0.0018(7) -0.0003(6) 0.0032(6)
C9 0.0145(7) 0.0239(8) 0.0279(8) -0.0006(6) 0.0050(6) -0.0033(6)
C10 0.0191(8) 0.0188(7) 0.0267(8) 0.0058(6) 0.0051(6) -0.0030(6)
C11 0.0155(7) 0.0167(7) 0.0230(8) 0.0064(6) 0.0008(6) 0.0005(6)

loop_
_atom_type_symbol
_atom_type_description
_atom_type_scat_dispersion_real
_atom_type_scat_dispersion_imag
_atom_type_scat_source
C C 0.0033 0.0016 'International Tables Vol C Tables 4.2.6.8 and 6.1.1.4'
H H 0.0000 0.0000 'International Tables Vol C Tables 4.2.6.8 and 6.1.1.4'
N N 0.0061 0.0033 'International Tables Vol C Tables 4.2.6.8 and 6.1.1.4'
O O 0.0106 0.0060 'International Tables Vol C Tables 4.2.6.8 and 6.1.1.4'
Zn Zn 0.2839 1.4301 'International Tables Vol C Tables 4.2.6.8 and 6.1.1.4'

loop_
_geom_angle_atom_site_label_1
_geom_angle_atom_site_label_2
_geom_angle_atom_site_label_3
_geom_angle
_geom_angle_site_symmetry_1
_geom_angle_site_symmetry_3
O4 Zn1 O4 97.99(6) . 2_655
O4 Zn1 O1 107.00(4) . .
O4 Zn1 O1 93.14(4) 2_655 .
O4 Zn1 O1 93.14(4) . 2_655
O4 Zn1 O1 107.00(4) 2_655 2_655
O1 Zn1 O1 149.33(6) . 2_655
O4 Zn1 C1 120.29(4) . 2_655
O4 Zn1 C1 109.35(4) 2_655 2_655
O1 Zn1 C1 122.61(4) . 2_655
O1 Zn1 C1 28.86(4) 2_655 2_655
O4 Zn1 C1 109.35(4) . .
O4 Zn1 C1 120.29(4) 2_655 .
O1 Zn1 C1 28.86(4) . .
O1 Zn1 C1 122.61(4) 2_655 .
C1 Zn1 C1 100.89(6) 2_655 .
C1 O1 Zn1 102.49(9) . .
Zn1 O4 H4OA 118.4(13) . .
Zn1 O4 H4OB 123.7(13) . .
H4OA O4 H4OB 107.8(13) . .
C3 N1 C2 121.75(12) . .
C3 N1 H1N 117.5(13) . .
C2 N1 H1N 119.8(13) . .
O2 C1 O1 121.28(13) . .
O2 C1 C2 121.17(12) . .
O1 C1 C2 117.55(12) . .
O2 C1 Zn1 73.12(8) . .
O1 C1 Zn1 48.65(7) . .
C2 C1 Zn1 164.44(10) . .
C5 C2 N1 123.89(13) . .
C5 C2 C1 119.51(13) . .
N1 C2 C1 116.59(12) . .
O3 C3 N1 121.17(13) . .
O3 C3 C4 122.79(13) . .
N1 C3 C4 116.03(12) . .
C3 C4 H4A 109.5 . .
C3 C4 H4B 109.5 . .
H4A C4 H4B 109.5 . .
C3 C4 H4C 109.5 . .
H4A C4 H4C 109.5 . .
H4B C4 H4C 109.5 . .
C2 C5 C6 132.19(13) . .
C2 C5 H5 113.9 . .
C6 C5 H5 113.9 . .
C11 C6 C7 118.15(14) . .
C11 C6 C5 125.80(13) . .
C7 C6 C5 116.05(13) . .
C8 C7 C6 121.25(14) . .
C8 C7 H7 119.4 . .
C6 C7 H7 119.4 . .
C7 C8 C9 119.75(14) . .
C7 C8 H8 120.1 . .
C9 C8 H8 120.1 . .
C8 C9 C10 119.95(15) . .
C8 C9 H9 120.0 . .
C10 C9 H9 120.0 . .
C9 C10 C11 120.44(15) . .
C9 C10 H10 119.8 . .
C11 C10 H10 119.8 . .
C10 C11 C6 120.46(14) . .
C10 C11 H11 119.8 . .
C6 C11 H11 119.8 . .

loop_
_geom_bond_atom_site_label_1
_geom_bond_atom_site_label_2
_geom_bond_distance
_geom_bond_site_symmetry_2
Zn1 O4 1.9903(10) .
Zn1 O4 1.9903(10) 2_655
Zn1 O1 1.9953(10) .
Zn1 O1 1.9954(10) 2_655
Zn1 C1 2.5950(14) 2_655
Zn1 C1 2.5950(14) .
O1 C1 1.2830(17) .
O2 C1 1.2428(17) .
O3 C3 1.2303(17) .
O4 H4OA 0.803(9) .
O4 H4OB 0.806(9) .
N1 C3 1.3513(18) .
N1 C2 1.4260(17) .
N1 H1N 0.84(2) .
C1 C2 1.4979(19) .
C2 C5 1.338(2) .
C3 C4 1.5050(19) .
C4 H4A 0.9800 .
C4 H4B 0.9800 .
C4 H4C 0.9800 .
C5 C6 1.4638(19) .
C5 H5 0.9500 .
C6 C11 1.400(2) .
C6 C7 1.404(2) .
C7 C8 1.384(2) .
C7 H7 0.9500 .
C8 C9 1.386(2) .
C8 H8 0.9500 .
C9 C10 1.387(2) .
C9 H9 0.9500 .
C10 C11 1.388(2) .
C10 H10 0.9500 .
C11 H11 0.9500 .
